data_1530586
loop_
_publ_author_name
'Piffard, Y.'
'Lachgar, A.'
'Tournoux, M.'

_publ_section_title
;
 A potassium phosphatoantimonate with a three dimensional framework K5 Sb5
 P2 O20
;
_journal_name_full 'Materials Research Bulletin'
_journal_page_first 1231
_journal_page_last 1238
_journal_volume 21
_journal_year 1986
_chemical_formula_sum 'K5 O20 P2 Sb5'
_chemical_name_systematic 'K5 (Sb5 P2 O20)'
_space_group_IT_number 58
_symmetry_space_group_name_Hall '-P 2 2n'
_symmetry_space_group_name_H-M 'P n n m'
_cell_angle_alpha 90
_cell_angle_beta 90
_cell_angle_gamma 90
_cell_formula_units_Z 6
_cell_length_a 23.443
_cell_length_b 18.452
_cell_length_c 7.149
_cell_volume 3092.445
_citation_journal_id_ASTM MRBUAC
_cod_data_source_file Piffard_MRBUAC_1986_1310.cif
_cod_data_source_block K5O20P2Sb5
_cod_database_code 1530586

loop_
_symmetry_equiv_pos_as_xyz
x,y,z
-x,-y,z
x+1/2,-y+1/2,-z+1/2
-x+1/2,y+1/2,-z+1/2
-x,-y,-z
x,y,-z
-x-1/2,y-1/2,z-1/2
x-1/2,-y-1/2,z-1/2

loop_
_atom_site_label
_atom_site_type_symbol
_atom_site_fract_x
_atom_site_fract_y
_atom_site_fract_z
_atom_site_occupancy
_atom_site_U_iso_or_equiv
O20 O-2 0.394 0.69 0 1 0.0
K7 K+1 0.181 0.741 0 0.48 0.0
O19 O-2 0.086 0.039 0 1 0.0
O21 O-2 0.48 0.607 0 1 0.0
O9 O-2 0.261 0.921 0 1 0.0
K4 K+1 0.2919 0.6337 0 1 0.0
O16 O-2 0.079 0.474 0 1 0.0
Sb5 Sb+5 0.25093 0.45408 0.2467 1 0.0
O10 O-2 0.479 0.858 0 1 0.0
O13 O-2 0.9829 0.292 0 1 0.0
Sb2 Sb+5 0.26035 0.2876 0 1 0.0
Sb3 Sb+5 0.26265 0.1215 0 1 0.0
O7 O-2 0.1667 0.9836 0.179 1 0.0
O1 O-2 0.1786 0.301 0 1 0.0
O15 O-2 0.4781 0.073 0.308 1 0.0
K1 K+1 0.0906 0.1963 0 1 0.0
P2 P+5 0.1486 0.0257 0 1 0.0
K2 K+1 0.3433 0.8208 0 1 0.0
O11 O-2 0.352 0.268 0 1 0.0
P3 P+5 0.4585 0.6868 0 1 0.0
O3 O-2 0.18 0.102 0 1 0.0
Sb1 Sb+5 0 0.5 0 1 0.0
O18 O-2 0.5172 0.276 0.175 1 0.0
P1 P+5 0.3865 0.1994 0 1 0.0
Sb6 Sb+5 0.00387 0.3273 0.2473 1 0.0
O6 O-2 0.279 0.3548 0.207 1 0.0
O5 O-2 0.1715 0.4339 0.202 1 0.0
O14 O-2 0.0842 0.337 0.194 1 0.0
O17 O-2 0.351 0.128 0 1 0.0
K9 K+1 0 0 0.24 0.24 0.0
O12 O-2 0.0783 0.6958 0.319 1 0.0
K5 K+1 0.1371 0.5993 0 1 0.0
K8 K+1 0.409 0.481 0 0.48 0.0
O8 O-2 0.273 0.486 0 1 0.0
O2 O-2 0.256 0.204 0.169 1 0.0
Sb4 Sb+5 0.1287 0.3871 0 1 0.0
K6 K+1 0.4033 0.345 0.317 0.65 0.0
K3 K+1 0.4138 0.9927 0 1 0.0
O4 O-2 0.2717 0.057 0.211 1 0.0
